data_7702693
loop_
_publ_author_name
'Dom\'inguez-Vera, Jose M.'
'Rodr\'iguez, Antonio'
'Cuesta, Rafael'
'Kivek\"as, Raikko'
'Colacio, Enrique'

_publ_section_title
;
 A tris-imidazolecarboxyaldehyde copper(ii) complex with unusual carbonyl
 co-ordination: structure and reactivity
;
_journal_issue 4
_journal_name_full 'Journal of the Chemical Society, Dalton Transactions'
_journal_page_first 561
_journal_paper_doi 10.1039/b106982a
_journal_year 2002
_chemical_formula_moiety 'C15 H18 Cu N6 O3, 2(Cl O4)'
_chemical_formula_sum 'C15 H18 Cl2 Cu N6 O11'
_chemical_formula_weight 592.79
_space_group_IT_number 145
_space_group_name_Hall 'P 32'
_space_group_name_H-M_alt 'P 32'
_symmetry_cell_setting trigonal
_symmetry_space_group_name_H-M 'P 32'
_atom_sites_solution_hydrogens geom
_atom_sites_solution_primary direct
_atom_sites_solution_secondary difmap
_audit_creation_method SHELXL-97
_cell_angle_alpha 90.00
_cell_angle_beta 90.00
_cell_angle_gamma 120.00
_cell_formula_units_Z 3
_cell_length_a 10.446(2)
_cell_length_b 10.446(2)
_cell_length_c 18.561(3)
_cell_measurement_reflns_used 25
_cell_measurement_temperature 193(2)
_cell_measurement_theta_max 15.65
_cell_measurement_theta_min 7.81
_cell_volume 1754.0(6)
_computing_cell_refinement
;
MSC/AFC Diffractometer Control Software (Molecular Structure Corporation, 
1993)
;
_computing_data_collection
;
MSC/AFC Diffractometer Control Software (Molecular Structure Corporation, 
1993)
;
_computing_data_reduction
;
Texsan Process (Molecular Structure Corporation, 1993)
;
_computing_molecular_graphics 'SHELXTL/PC (Sheldrick, 1990)'
_computing_publication_material 'SHELXL-97 (Sheldrick, 1997)'
_computing_structure_refinement 'SHELXL-97 (Sheldrick, 1997)'
_computing_structure_solution 'SHELXS-97 (Sheldrick, 1990)'
_diffrn_ambient_temperature 193(2)
_diffrn_measured_fraction_theta_full 0.990
_diffrn_measured_fraction_theta_max 0.990
_diffrn_measurement_device_type 'Rigaku AFC7S'
_diffrn_measurement_method \w--2\q
_diffrn_radiation_monochromator graphite
_diffrn_radiation_source 'fine-focus sealed tube'
_diffrn_radiation_type MoK\a
_diffrn_radiation_wavelength 0.71073
_diffrn_reflns_av_R_equivalents 0.0981
_diffrn_reflns_av_sigmaI/netI 0.0630
_diffrn_reflns_limit_h_max 10
_diffrn_reflns_limit_h_min -10
_diffrn_reflns_limit_k_max 12
_diffrn_reflns_limit_k_min 0
_diffrn_reflns_limit_l_max 22
_diffrn_reflns_limit_l_min 0
_diffrn_reflns_number 2348
_diffrn_reflns_theta_full 25.25
_diffrn_reflns_theta_max 25.25
_diffrn_reflns_theta_min 2.50
_diffrn_standards_decay_% <1
_diffrn_standards_interval_count 150
_diffrn_standards_number 3
_exptl_absorpt_coefficient_mu 1.231
_exptl_absorpt_correction_T_max 0.8089
_exptl_absorpt_correction_T_min 0.6388
_exptl_absorpt_correction_type psi-scan
_exptl_absorpt_process_details 'North, Phillips & Mathews 1968'
_exptl_crystal_colour blue
_exptl_crystal_density_diffrn 1.684
_exptl_crystal_density_meas ?
_exptl_crystal_density_method 'not measured'
_exptl_crystal_description 'hexagonal plate'
_exptl_crystal_F_000 903
_exptl_crystal_size_max 0.40
_exptl_crystal_size_mid 0.32
_exptl_crystal_size_min 0.18
_refine_diff_density_max 0.581
_refine_diff_density_min -0.511
_refine_diff_density_rms 0.089
_refine_ls_abs_structure_details 'Flack H D (1983), Acta Cryst. A39, 876-881'
_refine_ls_abs_structure_Flack 0.02(4)
_refine_ls_extinction_method none
_refine_ls_goodness_of_fit_ref 1.037
_refine_ls_hydrogen_treatment constr
_refine_ls_matrix_type full
_refine_ls_number_parameters 219
_refine_ls_number_reflns 2184
_refine_ls_number_restraints 26
_refine_ls_restrained_S_all 1.036
_refine_ls_R_factor_all 0.0856
_refine_ls_R_factor_gt 0.0634
_refine_ls_shift/su_max 0.000
_refine_ls_shift/su_mean 0.000
_refine_ls_structure_factor_coef Fsqd
_refine_ls_weighting_details
;
w=1/[\s^2^(Fo^2^)+(0.0664P)^2^+3.9194P] where P=(Fo^2^+2Fc^2^)/3 
;
_refine_ls_weighting_scheme calc
_refine_ls_wR_factor_gt 0.1469
_refine_ls_wR_factor_ref 0.1550
_reflns_number_gt 1807
_reflns_number_total 2184
_reflns_threshold_expression >2sigma(I)
_cod_data_source_file b106982a.txt
_cod_data_source_block compound_1
_cod_depositor_comments
;
The following automatic conversions were performed:

data item '_exptl_crystal_density_meas' value 'not measured' was
changed to '?' -- the value is perceived as not measured.

Automatic conversion script
Id: cif_fix_values 6909 2019-04-08 15:41:33Z antanas 
;
_cod_original_sg_symbol_H-M P3(2)
_cod_database_code 7702693

loop_
_symmetry_equiv_pos_as_xyz
'x, y, z'
'-y, x-y, z+2/3'
'-x+y, -x, z+1/3'

loop_
_atom_site_label
_atom_site_type_symbol
_atom_site_fract_x
_atom_site_fract_y
_atom_site_fract_z
_atom_site_U_iso_or_equiv
_atom_site_adp_type
_atom_site_occupancy
_atom_site_calc_flag
_atom_site_refinement_flags
_atom_site_disorder_assembly
_atom_site_disorder_group
Cu Cu 0.02628(14) 0.98921(14) 0.0000 0.0396(3) Uani 1 d . . .
N1 N -0.0145(10) 1.1397(9) -0.0414(4) 0.0378(19) Uiso 1 d . . .
C2 C 0.0154(11) 1.2591(11) 0.0006(5) 0.035(2) Uiso 1 d . . .
C3 C -0.0160(12) 1.3543(12) -0.0366(6) 0.042(2) Uiso 1 d . . .
N4 N -0.0624(11) 1.2881(11) -0.1011(5) 0.051(2) Uiso 1 d . . .
H4 H -0.0887 1.3240 -0.1375 0.062 Uiso 1 calc R . .
C5 C -0.0627(13) 1.1605(13) -0.1020(7) 0.049(3) Uiso 1 d . . .
H5 H -0.0941 1.0939 -0.1416 0.058 Uiso 1 calc R . .
C6 C 0.0695(12) 1.2662(12) 0.0724(6) 0.043(2) Uiso 1 d . . .
H6 H 0.0855 1.3464 0.1025 0.051 Uiso 1 calc R . .
O7 O 0.0958(9) 1.1721(9) 0.0961(4) 0.054(2) Uani 1 d . . .
C8 C -0.0043(15) 1.4960(14) -0.0176(7) 0.056(3) Uiso 1 d . . .
H8A H -0.0915 1.4983 -0.0355 0.085 Uiso 1 calc R . .
H8B H 0.0849 1.5769 -0.0396 0.085 Uiso 1 calc R . .
H8C H 0.0015 1.5077 0.0348 0.085 Uiso 1 calc R . .
N11 N -0.1717(10) 0.8663(10) 0.0440(5) 0.040(2) Uiso 1 d . . .
C12 C -0.2628(12) 0.7358(12) 0.0096(6) 0.041(2) Uiso 1 d . . .
C13 C -0.3936(11) 0.6615(11) 0.0464(6) 0.040(2) Uiso 1 d . . .
N14 N -0.3793(10) 0.7559(10) 0.1024(5) 0.045(2) Uiso 1 d . . .
H14 H -0.4463 0.7389 0.1355 0.055 Uiso 1 calc R . .
C15 C -0.2455(13) 0.8777(14) 0.0974(6) 0.051(3) Uiso 1 d . . .
H15 H -0.2098 0.9606 0.1286 0.061 Uiso 1 calc R . .
C16 C -0.2150(12) 0.6973(12) -0.0563(6) 0.045(3) Uiso 1 d . . .
H16 H -0.2791 0.6059 -0.0793 0.054 Uiso 1 calc R . .
O17 O -0.0967(9) 0.7781(9) -0.0823(5) 0.053(2) Uani 1 d . . .
C18 C -0.5287(14) 0.5152(14) 0.0350(7) 0.058(3) Uiso 1 d . . .
H18A H -0.5071 0.4574 0.0005 0.087 Uiso 1 calc R . .
H18B H -0.6081 0.5298 0.0160 0.087 Uiso 1 calc R . .
H18C H -0.5600 0.4622 0.0809 0.087 Uiso 1 calc R . .
N21 N 0.2195(11) 1.0671(11) -0.0467(6) 0.049(2) Uiso 1 d . . .
C22 C 0.2912(13) 0.9927(13) -0.0247(6) 0.048(3) Uiso 1 d . . .
C23 C 0.4209(14) 1.0447(14) -0.0601(7) 0.056(3) Uiso 1 d . . .
N24 N 0.4277(13) 1.1510(12) -0.1049(6) 0.064(3) Uiso 1 d . . .
H24 H 0.4994 1.2042 -0.1354 0.077 Uiso 1 calc R . .
C25 C 0.3054(13) 1.1601(14) -0.0942(7) 0.053(3) Uiso 1 d . . .
H25 H 0.2847 1.2273 -0.1189 0.064 Uiso 1 calc R . .
C26 C 0.2180(14) 0.8863(14) 0.0320(7) 0.057(3) Uiso 1 d . . .
H26 H 0.2618 0.8335 0.0519 0.068 Uiso 1 calc R . .
O27 O 0.1006(9) 0.8654(9) 0.0538(5) 0.057(2) Uani 1 d . . .
C28 C 0.5443(16) 1.0108(17) -0.0572(8) 0.072(4) Uiso 1 d . . .
H28A H 0.5236 0.9370 -0.0196 0.107 Uiso 1 calc R . .
H28B H 0.6372 1.1014 -0.0462 0.107 Uiso 1 calc R . .
H28C H 0.5528 0.9720 -0.1039 0.107 Uiso 1 calc R . .
Cl1 Cl -0.7419(3) 0.6450(3) 0.18577(17) 0.0460(6) Uani 1 d . . .
O31 O -0.8253(10) 0.4985(10) 0.2113(5) 0.065(2) Uani 1 d . . .
O32 O -0.8098(10) 0.7270(11) 0.2037(6) 0.071(3) Uani 1 d . . .
O33 O -0.7287(11) 0.6385(10) 0.1079(5) 0.072(3) Uani 1 d . . .
O34 O -0.5947(10) 0.7159(10) 0.2128(5) 0.063(2) Uani 1 d . . .
Cl2A Cl 0.6530(16) 0.2727(17) 0.1045(7) 0.065(4) Uani 0.662(17) d PD A 1
O35A O 0.6561(13) 0.3001(14) 0.0309(6) 0.052(4) Uiso 0.662(17) d PD A 1
O36A O 0.5559(16) 0.3085(16) 0.1423(8) 0.074(5) Uiso 0.662(17) d PD A 1
O37A O 0.604(2) 0.1209(19) 0.1204(11) 0.106(7) Uiso 0.662(17) d PD A 1
O38A O 0.7953(17) 0.365(2) 0.1341(10) 0.099(6) Uiso 0.662(17) d PD A 1
Cl2B Cl 0.657(2) 0.243(3) 0.1133(13) 0.051(5) Uani 0.338(17) d PDU A 2
O35B O 0.772(3) 0.215(4) 0.0987(18) 0.110(14) Uiso 0.338(17) d PD A 2
O36B O 0.525(2) 0.107(2) 0.1060(14) 0.063(8) Uiso 0.338(17) d PD A 2
O37B O 0.669(3) 0.287(3) 0.1879(12) 0.069(9) Uiso 0.338(17) d PD A 2
O38B O 0.669(4) 0.356(3) 0.069(2) 0.130(17) Uiso 0.338(17) d PD A 2

loop_
_atom_site_aniso_label
_atom_site_aniso_U_11
_atom_site_aniso_U_22
_atom_site_aniso_U_33
_atom_site_aniso_U_23
_atom_site_aniso_U_13
_atom_site_aniso_U_12
Cu 0.0399(8) 0.0362(7) 0.0438(6) 0.0052(6) 0.0050(6) 0.0198(6)
O7 0.066(5) 0.050(5) 0.042(5) -0.001(4) -0.018(4) 0.025(4)
O17 0.055(5) 0.054(5) 0.048(5) -0.003(4) 0.004(4) 0.025(4)
O27 0.053(5) 0.056(5) 0.069(6) 0.020(4) 0.006(4) 0.032(4)
Cl1 0.0491(15) 0.0407(14) 0.0454(14) -0.0008(12) 0.0021(13) 0.0201(13)
O31 0.070(6) 0.050(5) 0.055(5) -0.007(4) 0.002(4) 0.015(4)
O32 0.065(6) 0.076(6) 0.082(7) -0.020(5) -0.005(5) 0.043(5)
O33 0.095(7) 0.072(6) 0.051(5) 0.006(5) 0.006(5) 0.044(6)
O34 0.050(5) 0.064(6) 0.062(6) -0.005(5) 0.009(4) 0.019(4)
Cl2A 0.069(6) 0.069(6) 0.046(4) 0.007(4) 0.013(3) 0.028(4)
Cl2B 0.037(7) 0.070(11) 0.047(8) -0.002(7) 0.013(5) 0.028(7)

loop_
_atom_type_symbol
_atom_type_description
_atom_type_scat_dispersion_real
_atom_type_scat_dispersion_imag
_atom_type_scat_source
C C 0.0033 0.0016 'International Tables Vol C Tables 4.2.6.8 and 6.1.1.4'
H H 0.0000 0.0000 'International Tables Vol C Tables 4.2.6.8 and 6.1.1.4'
N N 0.0061 0.0033 'International Tables Vol C Tables 4.2.6.8 and 6.1.1.4'
O O 0.0106 0.0060 'International Tables Vol C Tables 4.2.6.8 and 6.1.1.4'
Cl Cl 0.1484 0.1585 'International Tables Vol C Tables 4.2.6.8 and 6.1.1.4'
Cu Cu 0.3201 1.2651 'International Tables Vol C Tables 4.2.6.8 and 6.1.1.4'

loop_
_geom_angle_atom_site_label_1
_geom_angle_atom_site_label_2
_geom_angle_atom_site_label_3
_geom_angle
N21 Cu N1 94.8(4)
N21 Cu N11 166.9(4)
N1 Cu N11 96.1(3)
N21 Cu O27 80.9(4)
N1 Cu O27 169.1(4)
N11 Cu O27 89.6(3)
N21 Cu O7 99.0(4)
N1 Cu O7 76.1(3)
N11 Cu O7 90.7(3)
O27 Cu O7 94.5(3)
N21 Cu O17 93.7(3)
N1 Cu O17 104.4(3)
N11 Cu O17 76.5(3)
O27 Cu O17 86.0(3)
O7 Cu O17 167.2(3)
C5 N1 C2 105.8(9)
C5 N1 Cu 136.7(8)
C2 N1 Cu 117.4(7)
N1 C2 C3 110.1(9)
N1 C2 C6 118.8(9)
C3 C2 C6 131.2(10)
N4 C3 C2 103.3(9)
N4 C3 C8 124.0(10)
C2 C3 C8 132.7(10)
C5 N4 C3 110.2(10)
C5 N4 H4 124.9
C3 N4 H4 124.9
N1 C5 N4 110.6(11)
N1 C5 H5 124.7
N4 C5 H5 124.7
O7 C6 C2 122.2(10)
O7 C6 H6 118.9
C2 C6 H6 118.9
C6 O7 Cu 105.4(7)
C3 C8 H8A 109.5
C3 C8 H8B 109.5
H8A C8 H8B 109.5
C3 C8 H8C 109.5
H8A C8 H8C 109.5
H8B C8 H8C 109.5
C15 N11 C12 107.3(9)
C15 N11 Cu 136.9(8)
C12 N11 Cu 115.7(7)
N11 C12 C13 109.4(9)
N11 C12 C16 120.2(10)
C13 C12 C16 130.4(10)
C12 C13 N14 104.4(9)
C12 C13 C18 132.5(10)
N14 C13 C18 123.1(10)
C15 N14 C13 108.2(9)
C15 N14 H14 125.9
C13 N14 H14 125.9
N11 C15 N14 110.6(11)
N11 C15 H15 124.7
N14 C15 H15 124.7
O17 C16 C12 121.5(11)
O17 C16 H16 119.3
C12 C16 H16 119.3
C16 O17 Cu 106.0(7)
C13 C18 H18A 109.5
C13 C18 H18B 109.5
H18A C18 H18B 109.5
C13 C18 H18C 109.5
H18A C18 H18C 109.5
H18B C18 H18C 109.5
C25 N21 C22 105.0(10)
C25 N21 Cu 143.2(9)
C22 N21 Cu 111.7(8)
C23 C22 N21 110.2(11)
C23 C22 C26 134.7(12)
N21 C22 C26 114.9(10)
C22 C23 N24 105.0(11)
C22 C23 C28 134.0(12)
N24 C23 C28 121.0(12)
C25 N24 C23 107.7(12)
C25 N24 H24 126.1
C23 N24 H24 126.1
N21 C25 N24 112.1(12)
N21 C25 H25 123.9
N24 C25 H25 123.9
O27 C26 C22 119.0(12)
O27 C26 H26 120.5
C22 C26 H26 120.5
C26 O27 Cu 113.1(8)
C23 C28 H28A 109.5
C23 C28 H28B 109.5
H28A C28 H28B 109.5
C23 C28 H28C 109.5
H28A C28 H28C 109.5
H28B C28 H28C 109.5
O32 Cl1 O31 111.0(6)
O32 Cl1 O34 110.1(6)
O31 Cl1 O34 111.5(6)
O32 Cl1 O33 110.8(6)
O31 Cl1 O33 107.7(5)
O34 Cl1 O33 105.7(6)
O35A Cl2A O38A 109.4(13)
O35A Cl2A O36A 112.0(13)
O38A Cl2A O36A 105.9(13)
O35A Cl2A O37A 112.9(13)
O38A Cl2A O37A 110.1(15)
O36A Cl2A O37A 106.4(13)
O38B Cl2B O35B 110(2)
O38B Cl2B O36B 115(2)
O35B Cl2B O36B 106(2)
O38B Cl2B O37B 110(2)
O35B Cl2B O37B 108(2)
O36B Cl2B O37B 107.2(18)

loop_
_geom_bond_atom_site_label_1
_geom_bond_atom_site_label_2
_geom_bond_distance
Cu N21 1.961(10)
Cu N1 1.978(8)
Cu N11 1.984(9)
Cu O27 2.068(8)
Cu O7 2.444(8)
Cu O17 2.453(8)
N1 C5 1.294(15)
N1 C2 1.369(13)
C2 C3 1.378(15)
C2 C6 1.434(14)
C3 N4 1.345(14)
C3 C8 1.467(16)
N4 C5 1.332(14)
N4 H4 0.8800
C5 H5 0.9500
C6 O7 1.227(13)
C6 H6 0.9500
C8 H8A 0.9800
C8 H8B 0.9800
C8 H8C 0.9800
N11 C15 1.298(14)
N11 C12 1.369(14)
C12 C13 1.369(15)
C12 C16 1.452(15)
C13 N14 1.388(14)
C13 C18 1.488(16)
N14 C15 1.342(15)
N14 H14 0.8800
C15 H15 0.9500
C16 O17 1.195(13)
C16 H16 0.9500
C18 H18A 0.9800
C18 H18B 0.9800
C18 H18C 0.9800
N21 C25 1.286(16)
N21 C22 1.383(15)
C22 C23 1.352(17)
C22 C26 1.441(17)
C23 N24 1.360(17)
C23 C28 1.499(19)
N24 C25 1.343(15)
N24 H24 0.8800
C25 H25 0.9500
C26 O27 1.202(15)
C26 H26 0.9500
C28 H28A 0.9800
C28 H28B 0.9800
C28 H28C 0.9800
Cl1 O32 1.398(9)
Cl1 O31 1.411(9)
Cl1 O34 1.423(10)
Cl1 O33 1.457(9)
Cl2A O35A 1.392(16)
Cl2A O38A 1.417(17)
Cl2A O36A 1.428(17)
Cl2A O37A 1.433(18)
Cl2B O38B 1.39(2)
Cl2B O35B 1.39(2)
Cl2B O36B 1.41(2)
Cl2B O37B 1.44(2)

loop_
_geom_hbond_atom_site_label_D
_geom_hbond_atom_site_label_H
_geom_hbond_atom_site_label_A
_geom_hbond_distance_DH
_geom_hbond_distance_HA
_geom_hbond_distance_DA
_geom_hbond_angle_DHA
_geom_hbond_site_symmetry_A
N4 H4 O36A 0.88 2.25 2.912(19) 131.9 2_564
N4 H4 O36B 0.88 1.99 2.86(3) 168.3 2_564
N4 H4 O37A 0.88 2.32 3.18(2) 162.7 2_564
N4 H4 O37B 0.88 2.44 3.07(3) 129.7 2_564
N14 H14 O33 0.88 2.64 3.219(14) 124.3 .
N14 H14 O34 0.88 2.04 2.916(13) 175.8 .
N24 H24 O36A 0.88 2.10 2.897(19) 151.0 2_664
N24 H24 O37B 0.88 2.08 2.85(3) 144.7 2_664
N24 H24 O38A 0.88 2.38 3.16(2) 147.7 2_664

loop_
_geom_torsion_atom_site_label_1
_geom_torsion_atom_site_label_2
_geom_torsion_atom_site_label_3
_geom_torsion_atom_site_label_4
_geom_torsion
N21 Cu N1 C5 80.9(12)
N11 Cu N1 C5 -91.8(12)
O27 Cu N1 C5 147.4(17)
O7 Cu N1 C5 179.0(12)
O17 Cu N1 C5 -14.2(12)
N21 Cu N1 C2 -97.6(8)
N11 Cu N1 C2 89.7(8)
O27 Cu N1 C2 -31(2)
O7 Cu N1 C2 0.5(7)
O17 Cu N1 C2 167.3(7)
C5 N1 C2 C3 -0.2(12)
Cu N1 C2 C3 178.7(7)
C5 N1 C2 C6 179.2(10)
Cu N1 C2 C6 -1.9(12)
N1 C2 C3 N4 -0.8(12)
C6 C2 C3 N4 179.9(11)
N1 C2 C3 C8 -179.8(11)
C6 C2 C3 C8 1(2)
C2 C3 N4 C5 1.6(12)
C8 C3 N4 C5 -179.3(11)
C2 N1 C5 N4 1.2(13)
Cu N1 C5 N4 -177.4(8)
C3 N4 C5 N1 -1.8(14)
N1 C2 C6 O7 3.2(15)
C3 C2 C6 O7 -177.6(11)
C2 C6 O7 Cu -2.4(12)
N21 Cu O7 C6 93.8(8)
N1 Cu O7 C6 1.0(8)
N11 Cu O7 C6 -95.0(8)
O27 Cu O7 C6 175.3(8)
O17 Cu O7 C6 -92.8(14)
N21 Cu N11 C15 143.5(17)
N1 Cu N11 C15 -70.6(12)
O27 Cu N11 C15 100.1(12)
O7 Cu N11 C15 5.6(12)
O17 Cu N11 C15 -173.9(12)
N21 Cu N11 C12 -40(2)
N1 Cu N11 C12 105.9(8)
O27 Cu N11 C12 -83.4(8)
O7 Cu N11 C12 -177.9(8)
O17 Cu N11 C12 2.6(7)
C15 N11 C12 C13 -3.7(12)
Cu N11 C12 C13 178.8(7)
C15 N11 C12 C16 175.1(10)
Cu N11 C12 C16 -2.4(13)
N11 C12 C13 N14 2.5(12)
C16 C12 C13 N14 -176.2(11)
N11 C12 C13 C18 -178.1(12)
C16 C12 C13 C18 3(2)
C12 C13 N14 C15 -0.4(12)
C18 C13 N14 C15 -179.9(11)
C12 N11 C15 N14 3.5(13)
Cu N11 C15 N14 -179.8(8)
C13 N14 C15 N11 -2.0(13)
N11 C12 C16 O17 -0.6(16)
C13 C12 C16 O17 178.0(12)
C12 C16 O17 Cu 2.5(12)
N21 Cu O17 C16 168.3(8)
N1 Cu O17 C16 -95.7(8)
N11 Cu O17 C16 -2.8(8)
O27 Cu O17 C16 87.7(8)
O7 Cu O17 C16 -5.1(17)
N1 Cu N21 C25 -9.6(15)
N11 Cu N21 C25 136.5(18)
O27 Cu N21 C25 -179.5(15)
O7 Cu N21 C25 -86.3(15)
O17 Cu N21 C25 95.2(15)
N1 Cu N21 C22 175.0(8)
N11 Cu N21 C22 -39(2)
O27 Cu N21 C22 5.1(8)
O7 Cu N21 C22 98.3(8)
O17 Cu N21 C22 -80.2(8)
C25 N21 C22 C23 0.3(14)
Cu N21 C22 C23 177.4(9)
C25 N21 C22 C26 177.0(11)
Cu N21 C22 C26 -5.9(13)
N21 C22 C23 N24 -0.7(14)
C26 C22 C23 N24 -176.5(13)
N21 C22 C23 C28 177.9(14)
C26 C22 C23 C28 2(3)
C22 C23 N24 C25 0.8(15)
C28 C23 N24 C25 -178.0(12)
C22 N21 C25 N24 0.3(14)
Cu N21 C25 N24 -175.3(11)
C23 N24 C25 N21 -0.7(16)
C23 C22 C26 O27 178.5(14)
N21 C22 C26 O27 2.9(17)
C22 C26 O27 Cu 1.6(15)
N21 Cu O27 C26 -3.8(10)
N1 Cu O27 C26 -72(2)
N11 Cu O27 C26 167.1(10)
O7 Cu O27 C26 -102.2(9)
O17 Cu O27 C26 90.6(9)
